data_7109432
loop_
_publ_author_name
'Jia-Qi Li'
'Pher G. Andersson'

_publ_section_title
;
 Room temperature and solvent-free iridium-catalyzed selective alkylation
 of anilines with alcohols
;
_journal_name_full Chem.Commun.
_journal_page_first 6131
_journal_paper_doi 10.1039/c3cc42669f
_journal_volume 49
_journal_year 2013
_chemical_formula_sum 'C68.5 H47 B Cl0.5 F24 N2 P Rh'
_chemical_formula_weight 1516.50
_chemical_name_systematic
;
?
;
_space_group_IT_number 15
_symmetry_space_group_name_Hall '-C 2yc'
_symmetry_space_group_name_H-M 'C 1 2/c 1'
_atom_sites_solution_hydrogens geom
_atom_sites_solution_primary direct
_atom_sites_solution_secondary difmap
_audit_creation_method SHELXL-97
_cell_angle_alpha 90.00
_cell_angle_beta 104.0490(10)
_cell_angle_gamma 90.00
_cell_formula_units_Z 8
_cell_length_a 39.7423(12)
_cell_length_b 17.7913(5)
_cell_length_c 19.1299(5)
_cell_measurement_temperature 173(2)
_cell_volume 13121.5(6)
_computing_structure_refinement 'SHELXL-97 (Sheldrick, 1997)'
_diffrn_ambient_temperature 173(2)
_diffrn_measured_fraction_theta_full 0.779
_diffrn_measured_fraction_theta_max 0.779
_diffrn_radiation_monochromator graphite
_diffrn_radiation_source 'fine-focus sealed tube'
_diffrn_radiation_type MoK\a
_diffrn_radiation_wavelength 0.71073
_diffrn_reflns_av_R_equivalents 0.0217
_diffrn_reflns_av_sigmaI/netI 0.0146
_diffrn_reflns_limit_h_max 49
_diffrn_reflns_limit_h_min -50
_diffrn_reflns_limit_k_max 23
_diffrn_reflns_limit_k_min -22
_diffrn_reflns_limit_l_max 21
_diffrn_reflns_limit_l_min -23
_diffrn_reflns_number 116440
_diffrn_reflns_theta_full 28.31
_diffrn_reflns_theta_max 28.31
_diffrn_reflns_theta_min 1.06
_exptl_absorpt_coefficient_mu 0.417
_exptl_absorpt_correction_T_max 0.9102
_exptl_absorpt_correction_T_min 0.8186
_exptl_crystal_density_diffrn 1.535
_exptl_crystal_density_method 'not measured'
_exptl_crystal_F_000 6092
_exptl_crystal_size_max 0.50
_exptl_crystal_size_mid 0.30
_exptl_crystal_size_min 0.23
_refine_diff_density_max 1.552
_refine_diff_density_min -0.849
_refine_diff_density_rms 0.114
_refine_ls_extinction_method none
_refine_ls_goodness_of_fit_ref 0.972
_refine_ls_hydrogen_treatment mixed
_refine_ls_matrix_type full
_refine_ls_number_parameters 921
_refine_ls_number_reflns 12730
_refine_ls_number_restraints 0
_refine_ls_restrained_S_all 0.972
_refine_ls_R_factor_all 0.0480
_refine_ls_R_factor_gt 0.0393
_refine_ls_shift/su_max 0.241
_refine_ls_shift/su_mean 0.017
_refine_ls_structure_factor_coef Fsqd
_refine_ls_weighting_details 'calc w=1/[\s^2^(Fo^2^)+(0.0616P)^2^+79.6918P] where P=(Fo^2^+2Fc^2^)/3'
_refine_ls_weighting_scheme calc
_refine_ls_wR_factor_gt 0.1101
_refine_ls_wR_factor_ref 0.1241
_reflns_number_gt 11177
_reflns_number_total 12730
_reflns_threshold_expression >2sigma(I)
_cod_data_source_file c3cc42669f.txt
_cod_data_source_block 12zs_ggkm_mb2_0m
_cod_original_formula_sum 'C68.50 H47 B Cl0.50 F24 N2 P Rh'
_cod_database_code 7109432

loop_
_symmetry_equiv_pos_as_xyz
'x, y, z'
'-x, y, -z+1/2'
'x+1/2, y+1/2, z'
'-x+1/2, y+1/2, -z+1/2'
'-x, -y, -z'
'x, -y, z-1/2'
'-x+1/2, -y+1/2, -z'
'x+1/2, -y+1/2, z-1/2'

loop_
_atom_site_label
_atom_site_type_symbol
_atom_site_fract_x
_atom_site_fract_y
_atom_site_fract_z
_atom_site_U_iso_or_equiv
_atom_site_adp_type
_atom_site_occupancy
_atom_site_symmetry_multiplicity
_atom_site_calc_flag
_atom_site_refinement_flags
_atom_site_disorder_assembly
_atom_site_disorder_group
C1 C 0.11674(7) 0.19259(15) 0.14728(15) 0.0192(6) Uani 1 1 d . . .
C1S C 0.2556(2) 0.2910(4) 0.4903(5) 0.046(2) Uani 0.50 1 d P . .
C2 C 0.09016(8) 0.28057(16) 0.21893(16) 0.0225(6) Uani 1 1 d . . .
C3 C 0.08725(8) 0.34409(17) 0.17624(17) 0.0244(6) Uani 1 1 d . . .
H3 H 0.1012 0.3497 0.1426 0.029 Uiso 1 1 calc R . .
C4 C 0.06370(8) 0.39970(18) 0.18320(18) 0.0289(7) Uani 1 1 d . . .
H4 H 0.0614 0.4434 0.1540 0.035 Uiso 1 1 calc R . .
C5 C 0.04355(8) 0.39175(19) 0.23246(18) 0.0303(7) Uani 1 1 d . . .
H5 H 0.0275 0.4299 0.2370 0.036 Uiso 1 1 calc R . .
C6 C 0.04683(9) 0.3282(2) 0.27488(18) 0.0337(8) Uani 1 1 d . . .
H6 H 0.0330 0.3229 0.3087 0.040 Uiso 1 1 calc R . .
C7 C 0.07006(8) 0.27211(19) 0.26868(17) 0.0291(7) Uani 1 1 d . . .
H7 H 0.0723 0.2284 0.2980 0.035 Uiso 1 1 calc R . .
C8 C 0.13552(8) 0.18459(19) 0.26861(17) 0.0274(7) Uani 1 1 d . . .
H8 H 0.1379 0.1945 0.3184 0.033 Uiso 1 1 calc R . .
C9 C 0.15259(8) 0.13253(18) 0.24051(17) 0.0285(7) Uani 1 1 d . . .
H9 H 0.1695 0.0985 0.2664 0.034 Uiso 1 1 calc R . .
C10 C 0.15495(8) 0.09702(16) 0.11342(17) 0.0241(6) Uani 1 1 d . . .
H10A H 0.1370 0.0931 0.0675 0.029 Uiso 1 1 calc R . .
H10B H 0.1614 0.0455 0.1312 0.029 Uiso 1 1 calc R . .
C11 C 0.18652(8) 0.13682(16) 0.10051(16) 0.0216(6) Uani 1 1 d . . .
C12 C 0.21860(8) 0.10235(17) 0.12441(17) 0.0273(7) Uani 1 1 d . . .
H12 H 0.2198 0.0539 0.1457 0.033 Uiso 1 1 calc R . .
C13 C 0.24884(8) 0.13731(19) 0.11780(18) 0.0318(7) Uani 1 1 d . . .
H13 H 0.2705 0.1127 0.1342 0.038 Uiso 1 1 calc R . .
C14 C 0.24734(8) 0.20846(18) 0.08716(17) 0.0281(7) Uani 1 1 d . . .
H14 H 0.2680 0.2334 0.0838 0.034 Uiso 1 1 calc R . .
C15 C 0.21549(8) 0.24257(17) 0.06168(16) 0.0227(6) Uani 1 1 d . . .
H15 H 0.2145 0.2906 0.0396 0.027 Uiso 1 1 calc R . .
C16 C 0.18466(7) 0.20800(15) 0.06767(15) 0.0194(6) Uani 1 1 d . . .
C17 C 0.14933(7) 0.27207(16) -0.06308(16) 0.0204(6) Uani 1 1 d . . .
C18 C 0.14834(8) 0.20724(17) -0.10496(17) 0.0256(6) Uani 1 1 d . . .
H18 H 0.1450 0.1597 -0.0851 0.031 Uiso 1 1 calc R . .
C19 C 0.15208(8) 0.21140(17) -0.17499(17) 0.0276(7) Uani 1 1 d . . .
H19 H 0.1515 0.1669 -0.2027 0.033 Uiso 1 1 calc R . .
C20 C 0.15665(8) 0.28046(18) -0.20455(17) 0.0258(6) Uani 1 1 d . . .
H20 H 0.1590 0.2835 -0.2527 0.031 Uiso 1 1 calc R . .
C21 C 0.15782(8) 0.34511(17) -0.16381(16) 0.0235(6) Uani 1 1 d . . .
H21 H 0.1609 0.3925 -0.1843 0.028 Uiso 1 1 calc R . .
C22 C 0.15450(7) 0.34164(16) -0.09336(16) 0.0207(6) Uani 1 1 d . . .
H22 H 0.1557 0.3863 -0.0657 0.025 Uiso 1 1 calc R . .
C23 C 0.15058(7) 0.34992(15) 0.07251(15) 0.0172(5) Uani 1 1 d . . .
C24 C 0.17360(7) 0.35908(16) 0.13937(16) 0.0209(6) Uani 1 1 d . . .
H24 H 0.1886 0.3190 0.1597 0.025 Uiso 1 1 calc R . .
C25 C 0.17491(8) 0.42648(16) 0.17676(16) 0.0236(6) Uani 1 1 d . . .
H25 H 0.1908 0.4322 0.2224 0.028 Uiso 1 1 calc R . .
C26 C 0.15316(8) 0.48519(16) 0.14779(16) 0.0238(6) Uani 1 1 d . . .
H26 H 0.1540 0.5311 0.1736 0.029 Uiso 1 1 calc R . .
C27 C 0.13013(8) 0.47694(16) 0.08104(16) 0.0231(6) Uani 1 1 d . . .
H27 H 0.1154 0.5174 0.0608 0.028 Uiso 1 1 calc R . .
C28 C 0.12860(7) 0.40971(15) 0.04373(15) 0.0200(6) Uani 1 1 d . . .
H28 H 0.1125 0.4041 -0.0017 0.024 Uiso 1 1 calc R . .
C29 C 0.06055(8) 0.26731(19) -0.05495(17) 0.0303(7) Uani 1 1 d . . .
H29 H 0.0735 0.3054 -0.0767 0.036 Uiso 1 1 calc R . .
C30 C 0.06616(9) 0.1943(2) -0.07275(17) 0.0302(7) Uani 1 1 d . . .
H30 H 0.0826 0.1890 -0.1046 0.036 Uiso 1 1 calc R . .
C31 C 0.03935(9) 0.1317(2) -0.08155(19) 0.0361(8) Uani 1 1 d . . .
H31A H 0.0421 0.0980 -0.1210 0.043 Uiso 1 1 calc R . .
H31B H 0.0159 0.1541 -0.0957 0.043 Uiso 1 1 calc R . .
C32 C 0.04239(9) 0.08534(18) -0.01309(19) 0.0341(8) Uani 1 1 d . . .
H32A H 0.0200 0.0599 -0.0156 0.041 Uiso 1 1 calc R . .
H32B H 0.0602 0.0459 -0.0111 0.041 Uiso 1 1 calc R . .
C33 C 0.05193(8) 0.13110(17) 0.05552(18) 0.0278(7) Uani 1 1 d . . .
H33 H 0.0584 0.1005 0.1006 0.033 Uiso 1 1 calc R . .
C34 C 0.03962(8) 0.20187(17) 0.06463(18) 0.0264(6) Uani 1 1 d . . .
H34 H 0.0393 0.2131 0.1157 0.032 Uiso 1 1 calc R . .
C35 C 0.01249(8) 0.24495(19) 0.0102(2) 0.0340(8) Uani 1 1 d . . .
H35A H -0.0018 0.2747 0.0359 0.041 Uiso 1 1 calc R . .
H35B H -0.0030 0.2089 -0.0217 0.041 Uiso 1 1 calc R . .
C36 C 0.02855(9) 0.2979(2) -0.0359(2) 0.0385(8) Uani 1 1 d . . .
H36A H 0.0110 0.3090 -0.0811 0.046 Uiso 1 1 calc R . .
H36B H 0.0346 0.3458 -0.0097 0.046 Uiso 1 1 calc R . .
C37 C 0.11272(7) 0.17790(14) 0.49137(14) 0.0164(5) Uani 1 1 d . . .
C38 C 0.07876(7) 0.16439(15) 0.45057(15) 0.0195(6) Uani 1 1 d . . .
H38 H 0.0605 0.1952 0.4584 0.023 Uiso 1 1 calc R . .
C39 C 0.07089(8) 0.10782(15) 0.39931(16) 0.0228(6) Uani 1 1 d . A .
C40 C 0.09679(8) 0.06091(15) 0.38633(16) 0.0223(6) Uani 1 1 d . . .
H40 H 0.0915 0.0217 0.3517 0.027 Uiso 1 1 calc R . .
C41 C 0.13049(7) 0.07327(15) 0.42542(15) 0.0195(6) Uani 1 1 d . . .
C42 C 0.13831(7) 0.13095(15) 0.47661(15) 0.0187(5) Uani 1 1 d . . .
H42 H 0.1617 0.1384 0.5021 0.022 Uiso 1 1 calc R . .
C43 C 0.15926(8) 0.02419(16) 0.41453(16) 0.0243(6) Uani 1 1 d . . .
C44 C 0.03393(9) 0.09726(18) 0.3580(2) 0.0374(9) Uani 1 1 d . . .
C45 C 0.11045(7) 0.32337(14) 0.49458(15) 0.0168(5) Uani 1 1 d . . .
C46 C 0.13309(7) 0.34488(15) 0.45253(15) 0.0199(6) Uani 1 1 d . . .
H46 H 0.1540 0.3173 0.4566 0.024 Uiso 1 1 calc R . .
C47 C 0.12617(8) 0.40525(16) 0.40490(16) 0.0230(6) Uani 1 1 d . . .
C48 C 0.09588(8) 0.44721(16) 0.39719(16) 0.0246(6) Uani 1 1 d . . .
H48 H 0.0913 0.4893 0.3657 0.030 Uiso 1 1 calc R . .
C49 C 0.07281(8) 0.42556(15) 0.43684(16) 0.0214(6) Uani 1 1 d . . .
C50 C 0.07968(7) 0.36440(15) 0.48416(15) 0.0191(6) Uani 1 1 d . . .
H50 H 0.0630 0.3504 0.5099 0.023 Uiso 1 1 calc R . .
C51 C 0.15172(9) 0.42527(18) 0.36269(17) 0.0304(7) Uani 1 1 d . . .
C52 C 0.03993(8) 0.46850(17) 0.43232(18) 0.0290(7) Uani 1 1 d . . .
C53 C 0.09494(7) 0.24241(15) 0.60431(15) 0.0174(5) Uani 1 1 d . . .
C54 C 0.08345(7) 0.17256(15) 0.62316(15) 0.0201(6) Uani 1 1 d . . .
H54 H 0.0882 0.1288 0.5987 0.024 Uiso 1 1 calc R . .
C55 C 0.06538(7) 0.16521(17) 0.67645(16) 0.0229(6) Uani 1 1 d . . .
C56 C 0.05713(8) 0.22721(19) 0.71245(17) 0.0268(7) Uani 1 1 d . . .
H56 H 0.0444 0.2220 0.7483 0.032 Uiso 1 1 calc R . .
C57 C 0.06799(8) 0.29723(17) 0.69476(16) 0.0243(6) Uani 1 1 d . A .
C58 C 0.08688(7) 0.30412(16) 0.64249(15) 0.0200(6) Uani 1 1 d . . .
H58 H 0.0946 0.3526 0.6324 0.024 Uiso 1 1 calc R . .
C59 C 0.05890(9) 0.3663(2) 0.73076(18) 0.0324(7) Uani 1 1 d . . .
C60 C 0.05621(9) 0.0877(2) 0.69622(19) 0.0346(8) Uani 1 1 d . . .
C61 C 0.15915(7) 0.25117(15) 0.59775(15) 0.0179(5) Uani 1 1 d . . .
C62 C 0.18006(7) 0.31560(15) 0.61010(15) 0.0191(6) Uani 1 1 d . . .
H62 H 0.1717 0.3606 0.5850 0.023 Uiso 1 1 calc R . .
C63 C 0.21266(7) 0.31585(16) 0.65798(16) 0.0220(6) Uani 1 1 d . . .
C64 C 0.22572(8) 0.25188(17) 0.69643(16) 0.0244(6) Uani 1 1 d . . .
H64 H 0.2478 0.2522 0.7294 0.029 Uiso 1 1 calc R . .
C65 C 0.20554(8) 0.18729(16) 0.68530(16) 0.0233(6) Uani 1 1 d . . .
C66 C 0.17301(7) 0.18707(16) 0.63749(15) 0.0205(6) Uani 1 1 d . . .
H66 H 0.1597 0.1421 0.6315 0.025 Uiso 1 1 calc R . .
C67 C 0.23319(8) 0.38730(18) 0.67040(18) 0.0285(7) Uani 1 1 d . . .
C68 C 0.21972(9) 0.11723(17) 0.72535(19) 0.0324(7) Uani 1 1 d . . .
N1 N 0.11360(6) 0.22157(13) 0.21091(13) 0.0210(5) Uani 1 1 d . . .
N2 N 0.14086(6) 0.13780(13) 0.16618(13) 0.0222(5) Uani 1 1 d . . .
F1 F 0.18634(5) 0.06390(11) 0.40462(12) 0.0383(5) Uani 1 1 d . . .
F2 F 0.17131(5) -0.02121(11) 0.47099(10) 0.0375(5) Uani 1 1 d . . .
F3 F 0.14970(5) -0.02097(11) 0.35702(10) 0.0365(5) Uani 1 1 d . . .
F5 F 0.01758(5) 0.16136(10) 0.33878(11) 0.0342(4) Uani 1 1 d . A .
F7 F 0.17916(6) 0.46227(16) 0.40232(13) 0.0613(7) Uani 1 1 d . . .
F8 F 0.16388(6) 0.36507(12) 0.33516(12) 0.0463(6) Uani 1 1 d . . .
F9 F 0.13875(7) 0.47058(12) 0.30702(12) 0.0474(6) Uani 1 1 d . . .
F10 F 0.03350(7) 0.51899(15) 0.37944(15) 0.0662(8) Uani 1 1 d . . .
F11 F 0.04039(6) 0.50578(13) 0.49297(12) 0.0506(6) Uani 1 1 d . . .
F12 F 0.01215(5) 0.42413(12) 0.42145(14) 0.0515(6) Uani 1 1 d . . .
F13 F 0.08438(7) 0.41858(16) 0.74303(18) 0.0749(9) Uani 1 1 d . A .
F14 F 0.03294(7) 0.40398(14) 0.69037(15) 0.0667(8) Uani 1 1 d . A .
F16 F 0.04324(7) 0.04481(12) 0.63866(13) 0.0513(6) Uani 1 1 d . . .
F17 F 0.08348(7) 0.05115(16) 0.73421(19) 0.0856(11) Uani 1 1 d . . .
F18 F 0.03189(7) 0.08749(15) 0.73339(14) 0.0622(7) Uani 1 1 d . . .
F19 F 0.22881(6) 0.42914(12) 0.61082(12) 0.0476(6) Uani 1 1 d . . .
F20 F 0.22414(5) 0.43107(10) 0.72019(11) 0.0354(4) Uani 1 1 d . . .
F21 F 0.26736(5) 0.37524(12) 0.69461(13) 0.0439(5) Uani 1 1 d . . .
F22 F 0.24255(6) 0.08251(13) 0.69462(15) 0.0573(6) Uani 1 1 d . . .
F23 F 0.19539(6) 0.06564(11) 0.72654(12) 0.0447(5) Uani 1 1 d . . .
F24 F 0.23644(7) 0.13037(13) 0.79297(13) 0.0632(8) Uani 1 1 d . . .
P1 P 0.144151(18) 0.25841(4) 0.02829(4) 0.01706(15) Uani 1 1 d . . .
Rh1 Rh 0.091925(5) 0.213464(11) 0.043030(12) 0.01773(8) Uani 1 1 d . . .
B1 B 0.11945(8) 0.24946(16) 0.54700(17) 0.0173(6) Uani 1 1 d . . .
Cl1S Cl 0.21905(4) 0.23975(11) 0.44170(10) 0.0712(7) Uani 0.783(5) 1 d P . .
F4A F 0.0359(3) 0.0786(11) 0.2828(7) 0.062(5) Uani 0.48(3) 1 d P A 1
F6A F 0.0170(3) 0.0510(9) 0.3760(13) 0.082(7) Uani 0.48(3) 1 d P A 1
F15A F 0.0440(7) 0.3501(10) 0.7830(11) 0.128(8) Uani 0.48(3) 1 d P A 1
F4B F 0.02883(15) 0.0445(7) 0.3117(7) 0.050(3) Uani 0.52(3) 1 d P A 2
F15B F 0.0589(5) 0.3574(8) 0.7968(5) 0.096(5) Uani 0.52(3) 1 d P A 2
F6B F 0.0146(2) 0.0702(5) 0.4089(6) 0.0385(19) Uani 0.52(3) 1 d P A 2

loop_
_atom_site_aniso_label
_atom_site_aniso_U_11
_atom_site_aniso_U_22
_atom_site_aniso_U_33
_atom_site_aniso_U_23
_atom_site_aniso_U_13
_atom_site_aniso_U_12
C1 0.0188(13) 0.0213(12) 0.0176(15) 0.0082(11) 0.0044(11) -0.0050(10)
C1S 0.064(5) 0.039(4) 0.049(5) -0.016(3) 0.037(4) -0.014(4)
C2 0.0192(14) 0.0291(14) 0.0170(15) -0.0016(12) 0.0002(12) -0.0048(11)
C3 0.0217(14) 0.0295(15) 0.0224(16) 0.0012(12) 0.0060(12) -0.0031(11)
C4 0.0275(16) 0.0295(15) 0.0286(17) 0.0004(13) 0.0049(14) -0.0010(12)
C5 0.0234(15) 0.0395(17) 0.0292(18) -0.0096(14) 0.0088(13) -0.0004(13)
C6 0.0285(17) 0.052(2) 0.0233(17) -0.0061(15) 0.0117(14) -0.0051(15)
C7 0.0292(16) 0.0394(17) 0.0189(16) 0.0011(13) 0.0061(13) -0.0055(13)
C8 0.0239(15) 0.0386(17) 0.0180(16) 0.0082(13) 0.0017(12) -0.0013(13)
C9 0.0224(15) 0.0358(16) 0.0241(17) 0.0131(13) -0.0008(13) 0.0003(12)
C10 0.0266(15) 0.0195(13) 0.0246(16) 0.0043(12) 0.0034(13) 0.0024(11)
C11 0.0239(15) 0.0224(13) 0.0181(15) 0.0020(11) 0.0040(12) 0.0017(11)
C12 0.0290(16) 0.0264(14) 0.0262(17) 0.0087(13) 0.0061(13) 0.0067(12)
C13 0.0242(16) 0.0390(17) 0.0306(18) 0.0090(14) 0.0036(13) 0.0107(13)
C14 0.0224(15) 0.0375(17) 0.0250(17) 0.0034(13) 0.0067(13) 0.0026(12)
C15 0.0248(15) 0.0253(14) 0.0187(15) 0.0020(12) 0.0065(12) 0.0013(11)
C16 0.0205(14) 0.0214(13) 0.0147(14) 0.0012(11) 0.0012(11) 0.0032(10)
C17 0.0178(13) 0.0239(13) 0.0170(15) -0.0007(11) -0.0008(11) 0.0031(10)
C18 0.0318(16) 0.0234(14) 0.0220(16) -0.0004(12) 0.0071(13) -0.0017(12)
C19 0.0320(17) 0.0291(15) 0.0220(17) -0.0065(12) 0.0069(13) 0.0005(12)
C20 0.0231(15) 0.0382(17) 0.0158(15) 0.0018(12) 0.0043(12) 0.0045(12)
C21 0.0248(15) 0.0269(14) 0.0196(15) 0.0065(12) 0.0070(12) 0.0039(11)
C22 0.0209(14) 0.0224(13) 0.0182(15) 0.0025(11) 0.0039(11) 0.0019(10)
C23 0.0181(13) 0.0191(12) 0.0163(14) 0.0008(11) 0.0075(11) -0.0017(10)
C24 0.0192(14) 0.0236(13) 0.0192(15) 0.0015(11) 0.0032(12) 0.0012(10)
C25 0.0232(15) 0.0279(14) 0.0177(15) -0.0010(12) 0.0013(12) -0.0023(11)
C26 0.0287(15) 0.0208(13) 0.0222(16) -0.0037(12) 0.0068(13) -0.0022(11)
C27 0.0265(15) 0.0205(13) 0.0224(16) 0.0046(11) 0.0061(12) 0.0030(11)
C28 0.0208(14) 0.0222(13) 0.0157(14) 0.0027(11) 0.0023(11) 0.0006(10)
C29 0.0278(16) 0.0366(16) 0.0205(16) 0.0129(13) -0.0055(13) -0.0090(13)
C30 0.0281(16) 0.0439(18) 0.0153(16) -0.0043(13) -0.0015(13) -0.0065(14)
C31 0.0354(18) 0.0405(18) 0.0284(18) -0.0121(15) -0.0001(15) -0.0100(15)
C32 0.0345(18) 0.0264(15) 0.039(2) -0.0095(14) 0.0037(15) -0.0093(13)
C33 0.0266(16) 0.0249(14) 0.0302(17) 0.0008(13) 0.0035(13) -0.0099(12)
C34 0.0196(14) 0.0310(15) 0.0280(17) -0.0069(13) 0.0048(13) -0.0052(12)
C35 0.0173(15) 0.0359(17) 0.044(2) -0.0065(15) -0.0023(14) -0.0005(12)
C36 0.0273(17) 0.0335(17) 0.045(2) 0.0064(16) -0.0098(15) 0.0026(13)
C37 0.0214(13) 0.0141(11) 0.0128(13) 0.0017(10) 0.0023(11) -0.0011(10)
C38 0.0209(14) 0.0164(12) 0.0197(15) -0.0005(11) 0.0018(11) 0.0009(10)
C39 0.0249(15) 0.0189(12) 0.0205(15) -0.0014(11) -0.0022(12) -0.0007(11)
C40 0.0293(15) 0.0173(12) 0.0175(15) -0.0021(11) 0.0003(12) -0.0005(11)
C41 0.0261(14) 0.0163(12) 0.0161(14) 0.0015(11) 0.0053(12) 0.0005(10)
C42 0.0205(14) 0.0183(12) 0.0156(14) 0.0020(11) 0.0014(11) -0.0009(10)
C43 0.0318(16) 0.0216(13) 0.0202(16) -0.0001(12) 0.0079(13) 0.0023(12)
C44 0.0291(17) 0.0253(15) 0.048(2) -0.0156(15) -0.0102(16) 0.0046(13)
C45 0.0198(13) 0.0147(11) 0.0132(13) -0.0020(10) -0.0013(11) -0.0035(10)
C46 0.0210(14) 0.0188(12) 0.0176(15) -0.0028(11) 0.0001(11) -0.0010(10)
C47 0.0310(16) 0.0198(13) 0.0166(15) -0.0012(11) 0.0029(12) -0.0051(11)
C48 0.0344(17) 0.0182(12) 0.0172(15) 0.0010(11) -0.0018(13) -0.0015(11)
C49 0.0243(14) 0.0191(12) 0.0168(14) -0.0008(11) -0.0027(12) 0.0011(11)
C50 0.0206(14) 0.0176(12) 0.0159(14) -0.0013(11) -0.0020(11) -0.0023(10)
C51 0.0420(19) 0.0273(15) 0.0238(17) 0.0008(13) 0.0117(15) -0.0032(13)
C52 0.0321(17) 0.0234(14) 0.0281(17) 0.0033(13) 0.0007(14) 0.0062(12)
C53 0.0163(13) 0.0199(12) 0.0125(14) -0.0005(10) -0.0029(11) 0.0003(10)
C54 0.0197(13) 0.0198(12) 0.0178(15) -0.0001(11) -0.0013(11) -0.0009(10)
C55 0.0203(14) 0.0289(14) 0.0173(15) 0.0058(12) 0.0001(12) -0.0033(11)
C56 0.0211(15) 0.0429(17) 0.0157(15) 0.0051(13) 0.0030(12) 0.0025(13)
C57 0.0232(15) 0.0321(15) 0.0146(15) 0.0005(12) -0.0009(12) 0.0045(12)
C58 0.0213(14) 0.0202(12) 0.0155(14) 0.0013(11) -0.0013(11) 0.0011(10)
C59 0.0346(18) 0.0380(17) 0.0235(18) -0.0012(14) 0.0048(14) 0.0111(14)
C60 0.0317(17) 0.0394(18) 0.0314(19) 0.0135(15) 0.0053(15) -0.0067(14)
C61 0.0199(14) 0.0197(12) 0.0141(14) -0.0033(11) 0.0040(11) 0.0014(10)
C62 0.0197(14) 0.0205(12) 0.0161(14) -0.0033(11) 0.0025(11) 0.0014(10)
C63 0.0194(14) 0.0253(14) 0.0206(15) -0.0054(12) 0.0032(12) -0.0025(11)
C64 0.0189(14) 0.0287(15) 0.0218(16) -0.0064(12) -0.0022(12) 0.0024(11)
C65 0.0237(15) 0.0229(13) 0.0201(15) -0.0039(12) -0.0006(12) 0.0050(11)
C66 0.0233(14) 0.0197(12) 0.0165(15) -0.0040(11) 0.0013(12) -0.0001(10)
C67 0.0221(15) 0.0308(15) 0.0288(18) -0.0025(13) -0.0015(13) -0.0053(12)
C68 0.0311(17) 0.0252(14) 0.0321(19) -0.0011(13) -0.0093(14) 0.0052(13)
N1 0.0200(12) 0.0271(12) 0.0151(12) 0.0042(10) 0.0030(10) -0.0017(9)
N2 0.0210(12) 0.0227(11) 0.0220(13) 0.0064(10) 0.0033(10) -0.0009(9)
F1 0.0349(11) 0.0319(10) 0.0552(13) -0.0052(9) 0.0248(10) -0.0007(8)
F2 0.0453(12) 0.0377(10) 0.0304(11) 0.0119(8) 0.0111(9) 0.0211(9)
F3 0.0456(12) 0.0322(10) 0.0314(11) -0.0125(8) 0.0084(9) 0.0091(8)
F5 0.0247(9) 0.0334(10) 0.0377(11) 0.0063(8) -0.0058(8) 0.0020(7)
F7 0.0534(14) 0.0897(19) 0.0456(14) -0.0077(13) 0.0213(12) -0.0397(14)
F8 0.0655(15) 0.0358(11) 0.0504(13) 0.0118(10) 0.0387(12) 0.0113(10)
F9 0.0753(16) 0.0372(11) 0.0382(12) 0.0179(9) 0.0301(11) 0.0100(11)
F10 0.0644(16) 0.0705(17) 0.0694(17) 0.0491(14) 0.0272(14) 0.0431(14)
F11 0.0431(12) 0.0538(13) 0.0496(14) -0.0180(11) 0.0010(10) 0.0206(10)
F12 0.0237(10) 0.0413(12) 0.0817(18) -0.0057(11) -0.0021(10) 0.0040(9)
F13 0.0497(15) 0.0625(16) 0.107(2) -0.0531(17) 0.0085(15) 0.0028(12)
F14 0.0603(16) 0.0537(14) 0.0703(17) -0.0225(13) -0.0151(13) 0.0303(12)
F16 0.0721(16) 0.0303(10) 0.0537(14) 0.0031(10) 0.0195(12) -0.0182(10)
F17 0.0477(15) 0.0692(17) 0.119(3) 0.0725(18) -0.0198(15) -0.0133(13)
F18 0.0770(18) 0.0606(15) 0.0634(16) 0.0053(13) 0.0449(15) -0.0251(13)
F19 0.0504(13) 0.0470(12) 0.0387(12) 0.0100(10) -0.0024(10) -0.0275(10)
F20 0.0338(10) 0.0255(9) 0.0401(11) -0.0089(8) -0.0045(9) -0.0008(7)
F21 0.0198(9) 0.0428(11) 0.0640(15) -0.0069(10) 0.0004(9) -0.0084(8)
F22 0.0466(13) 0.0400(12) 0.0829(18) 0.0064(12) 0.0111(12) 0.0233(10)
F23 0.0429(12) 0.0304(10) 0.0507(13) 0.0164(9) -0.0082(10) 0.0005(9)
F24 0.0899(19) 0.0364(11) 0.0379(13) 0.0036(10) -0.0335(13) 0.0036(12)
P1 0.0179(3) 0.0173(3) 0.0146(4) 0.0015(3) 0.0013(3) 0.0012(2)
Rh1 0.01724(12) 0.01843(11) 0.01547(14) 0.00160(8) -0.00002(9) -0.00128(7)
B1 0.0184(15) 0.0138(13) 0.0176(16) -0.0014(12) 0.0006(12) 0.0001(11)
Cl1S 0.0402(9) 0.0974(14) 0.0800(13) -0.0255(10) 0.0226(8) -0.0029(7)
F4A 0.046(4) 0.086(8) 0.040(5) -0.039(5) -0.022(4) 0.025(5)
F6A 0.044(5) 0.052(7) 0.117(14) 0.051(9) -0.040(7) -0.035(5)
F15A 0.259(19) 0.060(7) 0.132(13) 0.027(9) 0.180(14) 0.058(10)
F4B 0.031(3) 0.057(5) 0.050(6) -0.039(5) -0.010(3) 0.004(3)
F15B 0.233(15) 0.046(4) 0.014(4) -0.001(3) 0.037(6) 0.042(7)
F6B 0.020(2) 0.038(3) 0.053(5) 0.012(3) 0.000(3) -0.007(2)

loop_
_atom_type_symbol
_atom_type_description
_atom_type_scat_dispersion_real
_atom_type_scat_dispersion_imag
_atom_type_scat_source
C C 0.0033 0.0016 'International Tables Vol C Tables 4.2.6.8 and 6.1.1.4'
H H 0.0000 0.0000 'International Tables Vol C Tables 4.2.6.8 and 6.1.1.4'
N N 0.0061 0.0033 'International Tables Vol C Tables 4.2.6.8 and 6.1.1.4'
F F 0.0171 0.0103 'International Tables Vol C Tables 4.2.6.8 and 6.1.1.4'
P P 0.1023 0.0942 'International Tables Vol C Tables 4.2.6.8 and 6.1.1.4'
Rh Rh -1.1178 0.9187 'International Tables Vol C Tables 4.2.6.8 and 6.1.1.4'
B B 0.0013 0.0007 'International Tables Vol C Tables 4.2.6.8 and 6.1.1.4'
Cl Cl 0.1484 0.1585 'International Tables Vol C Tables 4.2.6.8 and 6.1.1.4'

loop_
_geom_angle_atom_site_label_1
_geom_angle_atom_site_label_2
_geom_angle_atom_site_label_3
_geom_angle
_geom_angle_site_symmetry_1
_geom_angle_site_symmetry_3
N2 C1 N1 104.3(2) . .
N2 C1 Rh1 122.5(2) . .
N1 C1 Rh1 133.1(2) . .
Cl1S C1S C1S 69.0(7) 7_556 7_556
Cl1S C1S Cl1S 123.0(5) 7_556 .
C1S C1S Cl1S 54.0(5) 7_556 .
C3 C2 C7 120.9(3) . .
C3 C2 N1 119.8(3) . .
C7 C2 N1 119.3(3) . .
C2 C3 C4 119.1(3) . .
C2 C3 H3 120.4 . .
C4 C3 H3 120.4 . .
C5 C4 C3 120.4(3) . .
C5 C4 H4 119.8 . .
C3 C4 H4 119.8 . .
C6 C5 C4 119.8(3) . .
C6 C5 H5 120.1 . .
C4 C5 H5 120.1 . .
C5 C6 C7 120.7(3) . .
C5 C6 H6 119.7 . .
C7 C6 H6 119.7 . .
C6 C7 C2 119.1(3) . .
C6 C7 H7 120.5 . .
C2 C7 H7 120.4 . .
C9 C8 N1 106.8(3) . .
C9 C8 H8 126.6 . .
N1 C8 H8 126.6 . .
C8 C9 N2 106.8(3) . .
C8 C9 H9 126.6 . .
N2 C9 H9 126.6 . .
N2 C10 C11 110.7(2) . .
N2 C10 H10A 109.5 . .
C11 C10 H10A 109.5 . .
N2 C10 H10B 109.5 . .
C11 C10 H10B 109.5 . .
H10A C10 H10B 108.1 . .
C12 C11 C16 119.3(3) . .
C12 C11 C10 118.1(3) . .
C16 C11 C10 122.6(3) . .
C13 C12 C11 121.3(3) . .
C13 C12 H12 119.4 . .
C11 C12 H12 119.4 . .
C12 C13 C14 119.8(3) . .
C12 C13 H13 120.1 . .
C14 C13 H13 120.1 . .
C15 C14 C13 119.4(3) . .
C15 C14 H14 120.3 . .
C13 C14 H14 120.3 . .
C14 C15 C16 121.5(3) . .
C14 C15 H15 119.2 . .
C16 C15 H15 119.2 . .
C15 C16 C11 118.7(3) . .
C15 C16 P1 116.7(2) . .
C11 C16 P1 124.6(2) . .
C18 C17 C22 118.5(3) . .
C18 C17 P1 116.4(2) . .
C22 C17 P1 125.1(2) . .
C19 C18 C17 121.0(3) . .
C19 C18 H18 119.5 . .
C17 C18 H18 119.5 . .
C20 C19 C18 119.9(3) . .
C20 C19 H19 120.0 . .
C18 C19 H19 120.1 . .
C19 C20 C21 119.9(3) . .
C19 C20 H20 120.1 . .
C21 C20 H20 120.1 . .
C20 C21 C22 120.8(3) . .
C20 C21 H21 119.6 . .
C22 C21 H21 119.6 . .
C21 C22 C17 119.9(3) . .
C21 C22 H22 120.0 . .
C17 C22 H22 120.0 . .
C24 C23 C28 118.7(3) . .
C24 C23 P1 121.2(2) . .
C28 C23 P1 119.4(2) . .
C23 C24 C25 120.6(3) . .
C23 C24 H24 119.7 . .
C25 C24 H24 119.7 . .
C26 C25 C24 120.2(3) . .
C26 C25 H25 119.9 . .
C24 C25 H25 119.9 . .
C25 C26 C27 119.9(3) . .
C25 C26 H26 120.1 . .
C27 C26 H26 120.1 . .
C26 C27 C28 120.1(3) . .
C26 C27 H27 119.9 . .
C28 C27 H27 119.9 . .
C27 C28 C23 120.5(3) . .
C27 C28 H28 119.8 . .
C23 C28 H28 119.8 . .
C30 C29 C36 126.7(3) . .
C30 C29 Rh1 72.99(18) . .
C36 C29 Rh1 106.8(2) . .
C30 C29 H29 114.0 . .
C36 C29 H29 114.0 . .
Rh1 C29 H29 114.0 . .
C29 C30 C31 124.6(3) . .
C29 C30 Rh1 70.86(18) . .
C31 C30 Rh1 111.3(2) . .
C29 C30 H30 114.1 . .
C31 C30 H30 114.1 . .
Rh1 C30 H30 114.1 . .
C30 C31 C32 113.1(3) . .
C30 C31 H31A 109.0 . .
C32 C31 H31A 109.0 . .
C30 C31 H31B 109.0 . .
C32 C31 H31B 109.0 . .
H31A C31 H31B 107.8 . .
C33 C32 C31 113.8(3) . .
C33 C32 H32A 108.8 . .
C31 C32 H32A 108.8 . .
C33 C32 H32B 108.8 . .
C31 C32 H32B 108.8 . .
H32A C32 H32B 107.7 . .
C34 C33 C32 125.5(3) . .
C34 C33 Rh1 72.26(17) . .
C32 C33 Rh1 107.3(2) . .
C34 C33 H33 114.4 . .
C32 C33 H33 114.4 . .
Rh1 C33 H33 114.4 . .
C33 C34 C35 126.3(3) . .
C33 C34 Rh1 71.62(18) . .
C35 C34 Rh1 111.5(2) . .
C33 C34 H34 113.3 . .
C35 C34 H34 113.3 . .
Rh1 C34 H34 113.3 . .
C34 C35 C36 112.4(3) . .
C34 C35 H35A 109.1 . .
C36 C35 H35A 109.1 . .
C34 C35 H35B 109.1 . .
C36 C35 H35B 109.1 . .
H35A C35 H35B 107.9 . .
C29 C36 C35 114.3(3) . .
C29 C36 H36A 108.7 . .
C35 C36 H36A 108.7 . .
C29 C36 H36B 108.7 . .
C35 C36 H36B 108.7 . .
H36A C36 H36B 107.6 . .
C42 C37 C38 115.7(2) . .
C42 C37 B1 125.7(2) . .
C38 C37 B1 118.5(2) . .
C39 C38 C37 122.5(3) . .
C39 C38 H38 118.7 . .
C37 C38 H38 118.7 . .
C38 C39 C40 120.7(3) . .
C38 C39 C44 119.2(3) . .
C40 C39 C44 120.1(3) . .
C41 C40 C39 117.9(3) . .
C41 C40 H40 121.0 . .
C39 C40 H40 121.0 . .
C40 C41 C42 121.0(3) . .
C40 C41 C43 120.3(3) . .
C42 C41 C43 118.6(3) . .
C37 C42 C41 122.1(3) . .
C37 C42 H42 119.0 . .
C41 C42 H42 119.0 . .
F1 C43 F3 106.1(2) . .
F1 C43 F2 106.8(3) . .
F3 C43 F2 105.9(2) . .
F1 C43 C41 112.4(2) . .
F3 C43 C41 113.0(3) . .
F2 C43 C41 112.1(2) . .
F6A C44 F4B 71.3(9) . .
F6A C44 F5 114.4(10) . .
F4B C44 F5 117.3(6) . .
F6A C44 F6B 30.3(12) . .
F4B C44 F6B 101.5(6) . .
F5 C44 F6B 99.6(4) . .
F6A C44 F4A 107.2(8) . .
F4B C44 F4A 37.2(4) . .
F5 C44 F4A 93.5(6) . .
F6B C44 F4A 136.5(7) . .
F6A C44 C39 119.5(6) . .
F4B C44 C39 115.4(4) . .
F5 C44 C39 113.0(3) . .
F6B C44 C39 107.2(5) . .
F4A C44 C39 105.2(6) . .
C50 C45 C46 116.0(2) . .
C50 C45 B1 124.1(2) . .
C46 C45 B1 119.7(2) . .
C47 C46 C45 122.4(3) . .
C47 C46 H46 118.8 . .
C45 C46 H46 118.8 . .
C46 C47 C48 120.7(3) . .
C46 C47 C51 119.2(3) . .
C48 C47 C51 120.1(3) . .
C49 C48 C47 117.7(3) . .
C49 C48 H48 121.2 . .
C47 C48 H48 121.2 . .
C48 C49 C50 121.4(3) . .
C48 C49 C52 120.9(3) . .
C50 C49 C52 117.7(3) . .
C45 C50 C49 121.7(3) . .
C45 C50 H50 119.1 . .
C49 C50 H50 119.2 . .
F8 C51 F9 106.1(3) . .
F8 C51 F7 107.1(3) . .
F9 C51 F7 105.0(3) . .
F8 C51 C47 112.5(3) . .
F9 C51 C47 113.3(3) . .
F7 C51 C47 112.3(3) . .
F12 C52 F10 106.4(3) . .
F12 C52 F11 105.5(3) . .
F10 C52 F11 106.6(3) . .
F12 C52 C49 112.7(2) . .
F10 C52 C49 113.1(3) . .
F11 C52 C49 112.1(3) . .
C58 C53 C54 115.6(3) . .
C58 C53 B1 122.6(2) . .
C54 C53 B1 121.6(2) . .
C55 C54 C53 122.1(3) . .
C55 C54 H54 118.9 . .
C53 C54 H54 118.9 . .
C56 C55 C54 121.2(3) . .
C56 C55 C60 120.5(3) . .
C54 C55 C60 118.2(3) . .
C55 C56 C57 118.0(3) . .
C55 C56 H56 121.0 . .
C57 C56 H56 121.0 . .
C56 C57 C58 120.5(3) . .
C56 C57 C59 120.1(3) . .
C58 C57 C59 119.4(3) . .
C57 C58 C53 122.5(3) . .
C57 C58 H58 118.8 . .
C53 C58 H58 118.7 . .
F15B C59 F15A 26.8(14) . .
F15B C59 F14 117.2(8) . .
F15A C59 F14 97.1(12) . .
F15B C59 F13 95.4(9) . .
F15A C59 F13 118.5(13) . .
F14 C59 F13 101.5(3) . .
F15B C59 C57 114.4(7) . .
F15A C59 C57 112.0(8) . .
F14 C59 C57 113.1(3) . .
F13 C59 C57 113.0(3) . .
F17 C60 F18 108.0(3) . .
F17 C60 F16 105.9(3) . .
F18 C60 F16 104.7(3) . .
F17 C60 C55 112.0(3) . .
F18 C60 C55 113.0(3) . .
F16 C60 C55 112.7(3) . .
C62 C61 C66 115.7(3) . .
C62 C61 B1 124.1(2) . .
C66 C61 B1 120.0(2) . .
C63 C62 C61 122.1(3) . .
C63 C62 H62 118.9 . .
C61 C62 H62 118.9 . .
C64 C63 C62 121.0(3) . .
C64 C63 C67 119.5(3) . .
C62 C63 C67 119.4(3) . .
C63 C64 C65 118.1(3) . .
C63 C64 H64 121.0 . .
C65 C64 H64 121.0 . .
C64 C65 C66 120.9(3) . .
C64 C65 C68 118.6(3) . .
C66 C65 C68 120.5(3) . .
C65 C66 C61 122.2(3) . .
C65 C66 H66 118.9 . .
C61 C66 H66 118.9 . .
F19 C67 F21 107.1(3) . .
F19 C67 F20 106.2(3) . .
F21 C67 F20 105.7(2) . .
F19 C67 C63 112.6(3) . .
F21 C67 C63 112.7(3) . .
F20 C67 C63 112.0(3) . .
F24 C68 F23 107.3(3) . .
F24 C68 F22 106.0(3) . .
F23 C68 F22 105.0(3) . .
F24 C68 C65 112.9(3) . .
F23 C68 C65 113.3(3) . .
F22 C68 C65 111.6(3) . .
C1 N1 C8 110.8(2) . .
C1 N1 C2 125.3(2) . .
C8 N1 C2 123.9(3) . .
C1 N2 C9 111.2(3) . .
C1 N2 C10 122.6(2) . .
C9 N2 C10 125.8(3) . .
C23 P1 C17 106.83(13) . .
C23 P1 C16 103.62(13) . .
C17 P1 C16 99.58(13) . .
C23 P1 Rh1 106.37(9) . .
C17 P1 Rh1 118.53(9) . .
C16 P1 Rh1 120.41(10) . .
C1 Rh1 C29 162.53(13) . .
C1 Rh1 C33 87.90(11) . .
C29 Rh1 C33 96.12(12) . .
C1 Rh1 C34 93.07(12) . .
C29 Rh1 C34 80.62(12) . .
C33 Rh1 C34 36.12(11) . .
C1 Rh1 C30 160.58(12) . .
C29 Rh1 C30 36.15(13) . .
C33 Rh1 C30 80.63(12) . .
C34 Rh1 C30 86.89(12) . .
C1 Rh1 P1 86.93(8) . .
C29 Rh1 P1 94.91(9) . .
C33 Rh1 P1 158.92(9) . .
C34 Rh1 P1 164.71(8) . .
C30 Rh1 P1 98.15(9) . .
C61 B1 C37 112.4(2) . .
C61 B1 C45 112.5(2) . .
C37 B1 C45 104.4(2) . .
C61 B1 C53 104.4(2) . .
C37 B1 C53 110.2(2) . .
C45 B1 C53 113.2(2) . .
C1S Cl1S C1S 57.0(5) 7_556 .

loop_
_geom_bond_atom_site_label_1
_geom_bond_atom_site_label_2
_geom_bond_distance
_geom_bond_site_symmetry_2
C1 N2 1.353(4) .
C1 N1 1.355(4) .
C1 Rh1 2.033(3) .
C1S Cl1S 1.539(10) 7_556
C1S C1S 1.595(15) 7_556
C1S Cl1S 1.775(9) .
C2 C3 1.383(4) .
C2 C7 1.391(4) .
C2 N1 1.436(4) .
C3 C4 1.390(4) .
C3 H3 0.9500 .
C4 C5 1.384(5) .
C4 H4 0.9500 .
C5 C6 1.379(5) .
C5 H5 0.9500 .
C6 C7 1.384(5) .
C6 H6 0.9500 .
C7 H7 0.9500 .
C8 C9 1.336(5) .
C8 N1 1.394(4) .
C8 H8 0.9500 .
C9 N2 1.388(4) .
C9 H9 0.9500 .
C10 N2 1.461(4) .
C10 C11 1.512(4) .
C10 H10A 0.9900 .
C10 H10B 0.9900 .
C11 C12 1.388(4) .
C11 C16 1.408(4) .
C12 C13 1.386(5) .
C12 H12 0.9500 .
C13 C14 1.390(5) .
C13 H13 0.9500 .
C14 C15 1.382(4) .
C14 H14 0.9500 .
C15 C16 1.400(4) .
C15 H15 0.9500 .
C16 P1 1.837(3) .
C17 C18 1.400(4) .
C17 C22 1.403(4) .
C17 P1 1.825(3) .
C18 C19 1.385(5) .
C18 H18 0.9500 .
C19 C20 1.383(4) .
C19 H19 0.9500 .
C20 C21 1.384(4) .
C20 H20 0.9500 .
C21 C22 1.387(4) .
C21 H21 0.9500 .
C22 H22 0.9500 .
C23 C24 1.390(4) .
C23 C28 1.402(4) .
C23 P1 1.824(3) .
C24 C25 1.391(4) .
C24 H24 0.9500 .
C25 C26 1.383(4) .
C25 H25 0.9500 .
C26 C27 1.386(4) .
C26 H26 0.9500 .
C27 C28 1.387(4) .
C27 H27 0.9500 .
C28 H28 0.9500 .
C29 C30 1.375(5) .
C29 C36 1.506(5) .
C29 Rh1 2.202(3) .
C29 H29 1.0000 .
C30 C31 1.521(5) .
C30 Rh1 2.229(3) .
C30 H30 1.0000 .
C31 C32 1.528(5) .
C31 H31A 0.9900 .
C31 H31B 0.9900 .
C32 C33 1.512(5) .
C32 H32A 0.9900 .
C32 H32B 0.9900 .
C33 C34 1.377(4) .
C33 Rh1 2.217(3) .
C33 H33 1.0000 .
C34 C35 1.514(5) .
C34 Rh1 2.225(3) .
C34 H34 1.0000 .
C35 C36 1.531(5) .
C35 H35A 0.9900 .
C35 H35B 0.9900 .
C36 H36A 0.9900 .
C36 H36B 0.9900 .
C37 C42 1.397(4) .
C37 C38 1.406(4) .
C37 B1 1.639(4) .
C38 C39 1.387(4) .
C38 H38 0.9500 .
C39 C40 1.394(4) .
C39 C44 1.502(4) .
C40 C41 1.384(4) .
C40 H40 0.9500 .
C41 C42 1.400(4) .
C41 C43 1.493(4) .
C42 H42 0.9500 .
C43 F1 1.339(4) .
C43 F3 1.341(4) .
C43 F2 1.341(3) .
C44 F6A 1.167(11) .
C44 F4B 1.273(6) .
C44 F5 1.320(4) .
C44 F6B 1.461(9) .
C44 F4A 1.496(13) .
C45 C50 1.396(4) .
C45 C46 1.398(4) .
C45 B1 1.640(4) .
C46 C47 1.392(4) .
C46 H46 0.9500 .
C47 C48 1.393(4) .
C47 C51 1.486(4) .
C48 C49 1.379(4) .
C48 H48 0.9500 .
C49 C50 1.399(4) .
C49 C52 1.498(4) .
C50 H50 0.9500 .
C51 F8 1.335(4) .
C51 F9 1.335(4) .
C51 F7 1.340(4) .
C52 F12 1.332(4) .
C52 F10 1.330(4) .
C52 F11 1.333(4) .
C53 C58 1.398(4) .
C53 C54 1.401(4) .
C53 B1 1.639(4) .
C54 C55 1.388(4) .
C54 H54 0.9500 .
C55 C56 1.381(5) .
C55 C60 1.498(4) .
C56 C57 1.387(5) .
C56 H56 0.9500 .
C57 C58 1.394(4) .
C57 C59 1.495(4) .
C58 H58 0.9500 .
C59 F15B 1.274(11) .
C59 F15A 1.313(13) .
C59 F14 1.313(4) .
C59 F13 1.353(4) .
C60 F17 1.320(4) .
C60 F18 1.332(4) .
C60 F16 1.336(4) .
C61 C62 1.402(4) .
C61 C66 1.407(4) .
C61 B1 1.640(4) .
C62 C63 1.393(4) .
C62 H62 0.9500 .
C63 C64 1.386(4) .
C63 C67 1.498(4) .
C64 C65 1.388(4) .
C64 H64 0.9500 .
C65 C66 1.390(4) .
C65 C68 1.500(4) .
C66 H66 0.9500 .
C67 F19 1.337(4) .
C67 F21 1.341(4) .
C67 F20 1.345(4) .
C68 F24 1.324(4) .
C68 F23 1.337(4) .
C68 F22 1.345(4) .
P1 Rh1 2.3046(7) .
Cl1S C1S 1.539(10) 7_556

loop_
_geom_torsion_atom_site_label_1
_geom_torsion_atom_site_label_2
_geom_torsion_atom_site_label_3
_geom_torsion_atom_site_label_4
_geom_torsion
_geom_torsion_site_symmetry_1
_geom_torsion_site_symmetry_4
C7 C2 C3 C4 -0.4(4) . .
N1 C2 C3 C4 178.1(3) . .
C2 C3 C4 C5 0.3(5) . .
C3 C4 C5 C6 -0.1(5) . .
C4 C5 C6 C7 -0.1(5) . .
C5 C6 C7 C2 0.0(5) . .
C3 C2 C7 C6 0.3(5) . .
N1 C2 C7 C6 -178.3(3) . .
N1 C8 C9 N2 -0.3(3) . .
N2 C10 C11 C12 111.4(3) . .
N2 C10 C11 C16 -66.4(4) . .
C16 C11 C12 C13 1.3(5) . .
C10 C11 C12 C13 -176.6(3) . .
C11 C12 C13 C14 0.4(5) . .
C12 C13 C14 C15 -1.9(5) . .
C13 C14 C15 C16 1.7(5) . .
C14 C15 C16 C11 0.0(4) . .
C14 C15 C16 P1 -177.7(2) . .
C12 C11 C16 C15 -1.4(4) . .
C10 C11 C16 C15 176.3(3) . .
C12 C11 C16 P1 176.1(2) . .
C10 C11 C16 P1 -6.2(4) . .
C22 C17 C18 C19 -0.5(4) . .
P1 C17 C18 C19 -179.9(2) . .
C17 C18 C19 C20 -0.4(5) . .
C18 C19 C20 C21 0.7(5) . .
C19 C20 C21 C22 0.1(5) . .
C20 C21 C22 C17 -1.0(4) . .
C18 C17 C22 C21 1.2(4) . .
P1 C17 C22 C21 -179.5(2) . .
C28 C23 C24 C25 -0.3(4) . .
P1 C23 C24 C25 -171.4(2) . .
C23 C24 C25 C26 0.2(4) . .
C24 C25 C26 C27 -0.4(4) . .
C25 C26 C27 C28 0.7(4) . .
C26 C27 C28 C23 -0.9(4) . .
C24 C23 C28 C27 0.7(4) . .
P1 C23 C28 C27 172.0(2) . .
C36 C29 C30 C31 4.6(5) . .
Rh1 C29 C30 C31 103.1(3) . .
C36 C29 C30 Rh1 -98.5(3) . .
C29 C30 C31 C32 -94.5(4) . .
Rh1 C30 C31 C32 -13.7(4) . .
C30 C31 C32 C33 37.3(4) . .
C31 C32 C33 C34 39.3(5) . .
C31 C32 C33 Rh1 -40.9(3) . .
C32 C33 C34 C35 4.7(5) . .
Rh1 C33 C34 C35 103.6(3) . .
C32 C33 C34 Rh1 -99.0(3) . .
C33 C34 C35 C36 -94.1(4) . .
Rh1 C34 C35 C36 -11.6(3) . .
C30 C29 C36 C35 38.8(5) . .
Rh1 C29 C36 C35 -42.1(3) . .
C34 C35 C36 C29 36.7(4) . .
C42 C37 C38 C39 0.5(4) . .
B1 C37 C38 C39 176.3(3) . .
C37 C38 C39 C40 0.5(4) . .
C37 C38 C39 C44 -179.9(3) . .
C38 C39 C40 C41 -0.8(4) . .
C44 C39 C40 C41 179.5(3) . .
C39 C40 C41 C42 0.2(4) . .
C39 C40 C41 C43 179.2(3) . .
C38 C37 C42 C41 -1.2(4) . .
B1 C37 C42 C41 -176.6(3) . .
C40 C41 C42 C37 0.8(4) . .
C43 C41 C42 C37 -178.2(3) . .
C40 C41 C43 F1 130.7(3) . .
C42 C41 C43 F1 -50.2(4) . .
C40 C41 C43 F3 10.7(4) . .
C42 C41 C43 F3 -170.3(2) . .
C40 C41 C43 F2 -108.9(3) . .
C42 C41 C43 F2 70.1(3) . .
C38 C39 C44 F6A -98.4(18) . .
C40 C39 C44 F6A 81.3(18) . .
C38 C39 C44 F4B 179.6(10) . .
C40 C39 C44 F4B -0.7(10) . .
C38 C39 C44 F5 40.7(5) . .
C40 C39 C44 F5 -139.7(3) . .
C38 C39 C44 F6B -68.1(5) . .
C40 C39 C44 F6B 111.6(5) . .
C38 C39 C44 F4A 141.3(9) . .
C40 C39 C44 F4A -39.1(9) . .
C50 C45 C46 C47 2.3(4) . .
B1 C45 C46 C47 177.4(2) . .
C45 C46 C47 C48 0.0(4) . .
C45 C46 C47 C51 179.3(3) . .
C46 C47 C48 C49 -1.6(4) . .
C51 C47 C48 C49 179.1(3) . .
C47 C48 C49 C50 1.0(4) . .
C47 C48 C49 C52 179.1(3) . .
C46 C45 C50 C49 -2.9(4) . .
B1 C45 C50 C49 -177.8(2) . .
C48 C49 C50 C45 1.3(4) . .
C52 C49 C50 C45 -176.8(3) . .
C46 C47 C51 F8 43.9(4) . .
C48 C47 C51 F8 -136.8(3) . .
C46 C47 C51 F9 164.2(3) . .
C48 C47 C51 F9 -16.5(4) . .
C46 C47 C51 F7 -77.0(4) . .
C48 C47 C51 F7 102.3(3) . .
C48 C49 C52 F12 130.9(3) . .
C50 C49 C52 F12 -51.0(4) . .
C48 C49 C52 F10 10.2(4) . .
C50 C49 C52 F10 -171.7(3) . .
C48 C49 C52 F11 -110.3(3) . .
C50 C49 C52 F11 67.8(4) . .
C58 C53 C54 C55 -0.3(4) . .
B1 C53 C54 C55 174.0(3) . .
C53 C54 C55 C56 1.5(4) . .
C53 C54 C55 C60 -176.0(3) . .
C54 C55 C56 C57 -1.2(4) . .
C60 C55 C56 C57 176.4(3) . .
C55 C56 C57 C58 -0.5(4) . .
C55 C56 C57 C59 178.3(3) . .
C56 C57 C58 C53 1.8(4) . .
C59 C57 C58 C53 -177.0(3) . .
C54 C53 C58 C57 -1.4(4) . .
B1 C53 C58 C57 -175.5(3) . .
C56 C57 C59 F15B 36.1(11) . .
C58 C57 C59 F15B -145.1(10) . .
C56 C57 C59 F15A 7.0(15) . .
C58 C57 C59 F15A -174.2(15) . .
C56 C57 C59 F14 -101.5(4) . .
C58 C57 C59 F14 77.3(4) . .
C56 C57 C59 F13 143.9(3) . .
C58 C57 C59 F13 -37.3(4) . .
C56 C55 C60 F17 -103.8(4) . .
C54 C55 C60 F17 73.8(4) . .
C56 C55 C60 F18 18.4(4) . .
C54 C55 C60 F18 -164.0(3) . .
C56 C55 C60 F16 136.9(3) . .
C54 C55 C60 F16 -45.5(4) . .
C66 C61 C62 C63 0.8(4) . .
B1 C61 C62 C63 175.0(3) . .
C61 C62 C63 C64 -0.8(4) . .
C61 C62 C63 C67 -178.1(3) . .
C62 C63 C64 C65 0.7(4) . .
C67 C63 C64 C65 178.0(3) . .
C63 C64 C65 C66 -0.6(5) . .
C63 C64 C65 C68 178.7(3) . .
C64 C65 C66 C61 0.7(5) . .
C68 C65 C66 C61 -178.6(3) . .
C62 C61 C66 C65 -0.8(4) . .
B1 C61 C66 C65 -175.2(3) . .
C64 C63 C67 F19 147.2(3) . .
C62 C63 C67 F19 -35.5(4) . .
C64 C63 C67 F21 25.8(4) . .
C62 C63 C67 F21 -156.8(3) . .
C64 C63 C67 F20 -93.2(3) . .
C62 C63 C67 F20 84.2(3) . .
C64 C65 C68 F24 40.3(4) . .
C66 C65 C68 F24 -140.4(3) . .
C64 C65 C68 F23 162.6(3) . .
C66 C65 C68 F23 -18.1(4) . .
C64 C65 C68 F22 -79.1(4) . .
C66 C65 C68 F22 100.2(4) . .
N2 C1 N1 C8 -0.3(3) . .
Rh1 C1 N1 C8 176.3(2) . .
N2 C1 N1 C2 -178.3(2) . .
Rh1 C1 N1 C2 -1.7(4) . .
C9 C8 N1 C1 0.4(3) . .
C9 C8 N1 C2 178.4(3) . .
C3 C2 N1 C1 -45.7(4) . .
C7 C2 N1 C1 132.8(3) . .
C3 C2 N1 C8 136.5(3) . .
C7 C2 N1 C8 -44.9(4) . .
N1 C1 N2 C9 0.1(3) . .
Rh1 C1 N2 C9 -177.0(2) . .
N1 C1 N2 C10 -173.2(2) . .
Rh1 C1 N2 C10 9.7(4) . .
C8 C9 N2 C1 0.2(3) . .
C8 C9 N2 C10 173.2(3) . .
C11 C10 N2 C1 89.3(3) . .
C11 C10 N2 C9 -83.0(3) . .
C24 C23 P1 C17 -128.9(2) . .
C28 C23 P1 C17 60.1(2) . .
C24 C23 P1 C16 -24.2(3) . .
C28 C23 P1 C16 164.7(2) . .
C24 C23 P1 Rh1 103.6(2) . .
C28 C23 P1 Rh1 -67.4(2) . .
C18 C17 P1 C23 174.8(2) . .
C22 C17 P1 C23 -4.6(3) . .
C18 C17 P1 C16 67.3(2) . .
C22 C17 P1 C16 -112.0(3) . .
C18 C17 P1 Rh1 -65.3(2) . .
C22 C17 P1 Rh1 115.4(2) . .
C15 C16 P1 C23 -55.9(3) . .
C11 C16 P1 C23 126.5(3) . .
C15 C16 P1 C17 54.2(2) . .
C11 C16 P1 C17 -123.4(3) . .
C15 C16 P1 Rh1 -174.49(19) . .
C11 C16 P1 Rh1 7.9(3) . .
N2 C1 Rh1 C29 -166.6(3) . .
N1 C1 Rh1 C29 17.4(5) . .
N2 C1 Rh1 C33 89.6(2) . .
N1 C1 Rh1 C33 -86.5(3) . .
N2 C1 Rh1 C34 125.4(2) . .
N1 C1 Rh1 C34 -50.7(3) . .
N2 C1 Rh1 C30 36.0(5) . .
N1 C1 Rh1 C30 -140.0(3) . .
N2 C1 Rh1 P1 -69.9(2) . .
N1 C1 Rh1 P1 114.0(3) . .
C30 C29 Rh1 C1 -167.5(3) . .
C36 C29 Rh1 C1 -43.4(5) . .
C30 C29 Rh1 C33 -64.9(2) . .
C36 C29 Rh1 C33 59.2(2) . .
C30 C29 Rh1 C34 -97.6(2) . .
C36 C29 Rh1 C34 26.5(2) . .
C36 C29 Rh1 C30 124.1(3) . .
C30 C29 Rh1 P1 97.10(19) . .
C36 C29 Rh1 P1 -138.8(2) . .
C34 C33 Rh1 C1 98.1(2) . .
C32 C33 Rh1 C1 -139.3(2) . .
C34 C33 Rh1 C29 -64.8(2) . .
C32 C33 Rh1 C29 57.7(2) . .
C32 C33 Rh1 C34 122.6(3) . .
C34 C33 Rh1 C30 -97.6(2) . .
C32 C33 Rh1 C30 24.9(2) . .
C34 C33 Rh1 P1 173.99(19) . .
C32 C33 Rh1 P1 -63.4(4) . .
C33 C34 Rh1 C1 -82.2(2) . .
C35 C34 Rh1 C1 155.2(2) . .
C33 C34 Rh1 C29 114.2(2) . .
C35 C34 Rh1 C29 -8.4(2) . .
C35 C34 Rh1 C33 -122.6(3) . .
C33 C34 Rh1 C30 78.3(2) . .
C35 C34 Rh1 C30 -44.3(2) . .
C33 C34 Rh1 P1 -171.8(3) . .
C35 C34 Rh1 P1 65.6(4) . .
C29 C30 Rh1 C1 168.7(3) . .
C31 C30 Rh1 C1 48.1(5) . .
C31 C30 Rh1 C29 -120.6(3) . .
C29 C30 Rh1 C33 114.1(2) . .
C31 C30 Rh1 C33 -6.5(2) . .
C29 C30 Rh1 C34 78.3(2) . .
C31 C30 Rh1 C34 -42.3(2) . .
C29 C30 Rh1 P1 -87.16(19) . .
C31 C30 Rh1 P1 152.2(2) . .
C23 P1 Rh1 C1 -74.45(12) . .
C17 P1 Rh1 C1 165.33(13) . .
C16 P1 Rh1 C1 42.74(14) . .
C23 P1 Rh1 C29 88.14(13) . .
C17 P1 Rh1 C29 -32.08(14) . .
C16 P1 Rh1 C29 -154.67(14) . .
C23 P1 Rh1 C33 -150.5(3) . .
C17 P1 Rh1 C33 89.3(3) . .
C16 P1 Rh1 C33 -33.3(3) . .
C23 P1 Rh1 C34 16.0(3) . .
C17 P1 Rh1 C34 -104.3(3) . .
C16 P1 Rh1 C34 133.1(3) . .
C23 P1 Rh1 C30 124.39(13) . .
C17 P1 Rh1 C30 4.17(14) . .
C16 P1 Rh1 C30 -118.42(14) . .
C62 C61 B1 C37 133.6(3) . .
C66 C61 B1 C37 -52.5(3) . .
C62 C61 B1 C45 16.1(4) . .
C66 C61 B1 C45 -170.0(2) . .
C62 C61 B1 C53 -107.0(3) . .
C66 C61 B1 C53 66.9(3) . .
C42 C37 B1 C61 -12.0(4) . .
C38 C37 B1 C61 172.7(2) . .
C42 C37 B1 C45 110.2(3) . .
C38 C37 B1 C45 -65.1(3) . .
C42 C37 B1 C53 -127.9(3) . .
C38 C37 B1 C53 56.7(3) . .
C50 C45 B1 C61 -135.3(3) . .
C46 C45 B1 C61 50.0(3) . .
C50 C45 B1 C37 102.6(3) . .
C46 C45 B1 C37 -72.1(3) . .
C50 C45 B1 C53 -17.3(4) . .
C46 C45 B1 C53 168.0(2) . .
C58 C53 B1 C61 79.6(3) . .
C54 C53 B1 C61 -94.2(3) . .
C58 C53 B1 C37 -159.6(2) . .
C54 C53 B1 C37 26.6(3) . .
C58 C53 B1 C45 -43.1(3) . .
C54 C53 B1 C45 143.1(2) . .
Cl1S C1S Cl1S C1S 0.000(2) 7_556 7_556
